data_7238860
loop_
_publ_author_name
'Crane, Angela K.'
'Wong, Elaine Y. L.'
'MacLachlan, Mark J.'

_publ_section_title
;
 Metal--organic frameworks from novel flexible triptycene- and
 pentiptycene-based ligands
;
_journal_issue 45
_journal_name_full CrystEngComm
_journal_page_first 9811
_journal_paper_doi 10.1039/c3ce41459k
_journal_volume 15
_journal_year 2013
_chemical_formula_moiety 'C50 H34 O6, C6 H14, 2(C4 H8 O)'
_chemical_formula_sum 'C64 H64 O8'
_chemical_formula_weight 961.21
_chemical_melting_point_gt 573.15
_chemical_name_common 5H2
_space_group_IT_number 14
_space_group_name_Hall '-P 2ybc'
_space_group_name_H-M_alt 'P 1 21/c 1'
_symmetry_cell_setting monoclinic
_symmetry_space_group_name_Hall '-P 2ybc'
_symmetry_space_group_name_H-M 'P 1 21/c 1'
_atom_sites_solution_hydrogens geom
_atom_sites_solution_primary direct
_atom_sites_solution_secondary difmap
_audit_creation_method SHELXL-97
_cell_angle_alpha 90.000
_cell_angle_beta 106.140(5)
_cell_angle_gamma 90.000
_cell_formula_units_Z 2
_cell_length_a 11.335(5)
_cell_length_b 14.854(5)
_cell_length_c 15.823(5)
_cell_measurement_reflns_used 5931
_cell_measurement_temperature 100(2)
_cell_measurement_theta_max 27.486
_cell_measurement_theta_min 2.586
_cell_volume 2559.1(16)
_computing_cell_refinement 'Bruker SAINT'
_computing_data_collection 'Bruker APEX2'
_computing_data_reduction 'Bruker SAINT'
_computing_molecular_graphics 'Bruker SHELXTL'
_computing_publication_material 'Bruker SHELXTL'
_computing_structure_refinement 'SHELXL-2012 (Sheldrick, 2012)'
_computing_structure_solution 'SIR-97 (Giacovazzo, 1998)'
_diffrn_ambient_temperature 100(2)
_diffrn_measured_fraction_theta_full 0.996
_diffrn_measured_fraction_theta_max 0.996
_diffrn_measurement_device_type 'Bruker APEXII'
_diffrn_measurement_method 'area detector'
_diffrn_radiation_monochromator graphite
_diffrn_radiation_source 'fine-focus sealed tube'
_diffrn_radiation_type MoK\a
_diffrn_radiation_wavelength 0.71069
_diffrn_reflns_av_R_equivalents 0.0546
_diffrn_reflns_av_sigmaI/netI 0.0577
_diffrn_reflns_limit_h_max 14
_diffrn_reflns_limit_h_min -14
_diffrn_reflns_limit_k_max 10
_diffrn_reflns_limit_k_min -19
_diffrn_reflns_limit_l_max 20
_diffrn_reflns_limit_l_min -20
_diffrn_reflns_number 23637
_diffrn_reflns_theta_full 27.61
_diffrn_reflns_theta_max 27.61
_diffrn_reflns_theta_min 1.87
_exptl_absorpt_coefficient_mu 0.081
_exptl_absorpt_correction_T_max 0.9879
_exptl_absorpt_correction_T_min 0.8935
_exptl_absorpt_correction_type multi-scan
_exptl_absorpt_process_details 'SADABS (Sheldrick, 2008)'
_exptl_crystal_colour colourless
_exptl_crystal_density_diffrn 1.247
_exptl_crystal_density_method 'not measured'
_exptl_crystal_description 'rectangular prism'
_exptl_crystal_F_000 1024
_exptl_crystal_size_max 0.300
_exptl_crystal_size_mid 0.180
_exptl_crystal_size_min 0.150
_refine_diff_density_max 1.007
_refine_diff_density_min -0.699
_refine_diff_density_rms 0.087
_refine_ls_extinction_method none
_refine_ls_goodness_of_fit_ref 1.037
_refine_ls_hydrogen_treatment constr
_refine_ls_matrix_type full
_refine_ls_number_parameters 352
_refine_ls_number_reflns 5931
_refine_ls_number_restraints 479
_refine_ls_restrained_S_all 1.018
_refine_ls_R_factor_all 0.1442
_refine_ls_R_factor_gt 0.0879
_refine_ls_shift/su_max 0.005
_refine_ls_shift/su_mean 0.000
_refine_ls_structure_factor_coef Fsqd
_refine_ls_weighting_details 'calc w=1/[\s^2^(Fo^2^)+(0.1315P)^2^+5.0368P] where P=(Fo^2^+2Fc^2^)/3'
_refine_ls_weighting_scheme calc
_refine_ls_wR_factor_gt 0.2333
_refine_ls_wR_factor_ref 0.2769
_reflns_number_gt 3573
_reflns_number_total 5931
_reflns_threshold_expression >2\s(I)
_cod_data_source_file c3ce41459k.txt
_cod_data_source_block mm149_0m
_cod_depositor_comments
;
The following automatic conversions were performed:

data name '_chemical_melting_point' was changed to
'_chemical_melting_point_gt' since the value was specified as 'more
than' ('>') a certain temperature. The value '>300 degC' was changed
to '573.15' -- it was converted from degrees Celsius(C) to
Kelvins(K).

Automatic conversion script
Id: cif_fix_values 6909 2019-04-08 15:41:33Z antanas 
;
_cod_original_sg_symbol_H-M 'P 21/c'
_cod_database_code 7238860

loop_
_symmetry_equiv_pos_as_xyz
'x, y, z'
'-x, y+1/2, -z+1/2'
'-x, -y, -z'
'x, -y-1/2, z-1/2'

loop_
_atom_site_label
_atom_site_type_symbol
_atom_site_fract_x
_atom_site_fract_y
_atom_site_fract_z
_atom_site_U_iso_or_equiv
_atom_site_adp_type
_atom_site_occupancy
_atom_site_symmetry_multiplicity
_atom_site_calc_flag
_atom_site_refinement_flags
_atom_site_disorder_assembly
_atom_site_disorder_group
C1 C 0.4015(3) 0.0209(2) 0.57733(19) 0.0194(6) Uani 1 1 d U . .
C2 C 0.3342(3) 0.0343(2) 0.64430(19) 0.0196(7) Uani 1 1 d U . .
C3 C 0.2876(3) -0.0388(2) 0.6788(2) 0.0269(8) Uani 1 1 d U . .
H3 H 0.2976 -0.0980 0.6591 0.032 Uiso 1 1 calc R . .
C4 C 0.2265(4) -0.0253(3) 0.7422(2) 0.0310(8) Uani 1 1 d U . .
H4 H 0.1956 -0.0755 0.7666 0.037 Uiso 1 1 calc R . .
C5 C 0.2101(3) 0.0612(2) 0.7704(2) 0.0243(7) Uani 1 1 d U . .
C6 C 0.2582(3) 0.1335(2) 0.7363(2) 0.0246(7) Uani 1 1 d U . .
H6 H 0.2484 0.1927 0.7559 0.030 Uiso 1 1 calc R . .
C7 C 0.3206(3) 0.1201(2) 0.6737(2) 0.0241(7) Uani 1 1 d U . .
H7 H 0.3543 0.1700 0.6509 0.029 Uiso 1 1 calc R . .
C8 C 0.1356(4) 0.0761(3) 0.8339(2) 0.0324(9) Uani 1 1 d U . .
H8A H 0.1459 0.1389 0.8556 0.039 Uiso 1 1 calc R . .
H8B H 0.0475 0.0663 0.8038 0.039 Uiso 1 1 calc R . .
C9 C 0.0883(3) 0.0083(2) 0.9538(2) 0.0186(6) Uani 1 1 d U . .
C10 C 0.0055(3) -0.0627(2) 0.93674(19) 0.0184(6) Uani 1 1 d U . .
C11 C -0.0023(3) -0.1370(2) 0.8692(2) 0.0206(7) Uani 1 1 d U . .
H11 H 0.0622 -0.1318 0.8373 0.025 Uiso 1 1 calc R . .
C12 C 0.0838(3) 0.0706(2) 1.01797(19) 0.0180(6) Uani 1 1 d U . .
C13 C 0.1692(3) 0.1500(2) 1.0481(2) 0.0184(6) Uani 1 1 d U . .
H13 H 0.2340 0.1550 1.0165 0.022 Uiso 1 1 calc R . .
C14 C 0.0863(3) 0.2320(2) 1.0363(2) 0.0204(7) Uani 1 1 d U . .
C15 C 0.0947(3) 0.3084(2) 0.9889(2) 0.0245(7) Uani 1 1 d U . .
H15 H 0.1569 0.3136 0.9594 0.029 Uiso 1 1 calc R . .
C16 C 0.0109(4) 0.3776(3) 0.9847(2) 0.0308(8) Uani 1 1 d U . .
H16 H 0.0155 0.4304 0.9518 0.037 Uiso 1 1 calc R . .
C17 C -0.0790(4) 0.3703(3) 1.0279(3) 0.0326(8) Uani 1 1 d U . .
H17 H -0.1359 0.4181 1.0246 0.039 Uiso 1 1 calc R . .
C18 C -0.0868(3) 0.2936(3) 1.0763(2) 0.0271(8) Uani 1 1 d U . .
H18 H -0.1484 0.2887 1.1063 0.033 Uiso 1 1 calc R . .
C19 C 0.0046(3) -0.2253(2) 0.9199(2) 0.0206(7) Uani 1 1 d U . .
C20 C 0.2213(3) 0.1388(2) 1.1471(2) 0.0198(7) Uani 1 1 d U . .
C21 C 0.3442(3) 0.1374(2) 1.1932(2) 0.0256(7) Uani 1 1 d U . .
H21 H 0.4056 0.1424 1.1630 0.031 Uiso 1 1 calc R . .
C22 C 0.3768(4) 0.1286(3) 1.2844(2) 0.0314(8) Uani 1 1 d U . .
H22 H 0.4610 0.1284 1.3168 0.038 Uiso 1 1 calc R . .
C23 C 0.2870(4) 0.1203(3) 1.3279(2) 0.0331(9) Uani 1 1 d U . .
H23 H 0.3100 0.1134 1.3901 0.040 Uiso 1 1 calc R . .
C24 C 0.1634(4) 0.1218(2) 1.2815(2) 0.0272(8) Uani 1 1 d U . .
H24 H 0.1019 0.1161 1.3115 0.033 Uiso 1 1 calc R . .
C25 C -0.1311(3) -0.1318(2) 0.8089(2) 0.0202(7) Uani 1 1 d U . .
O1 O 0.3983(2) -0.05879(18) 0.54493(16) 0.0296(6) Uani 1 1 d U . .
H1 H 0.4388 -0.0597 0.5078 0.044 Uiso 1 1 calc R . .
O2 O 0.4562(2) 0.08491(19) 0.55463(16) 0.0321(6) Uani 1 1 d U . .
O3 O 0.1744(2) 0.01514(16) 0.90674(14) 0.0210(5) Uani 1 1 d U . .
O4 O 0.6520(6) 0.2113(5) 0.7131(5) 0.144(3) Uani 1 1 d U . .
C26 C 0.7640(3) 0.2579(2) 0.7351(2) 0.0277(8) Uani 1 1 d U . .
H26A H 0.7995 0.2579 0.6845 0.033 Uiso 1 1 calc R . .
H26B H 0.7513 0.3210 0.7504 0.033 Uiso 1 1 calc R . .
C27 C 0.8436(5) 0.2142(4) 0.8072(4) 0.0699(17) Uani 1 1 d U . .
H27A H 0.8555 0.2515 0.8607 0.084 Uiso 1 1 calc R . .
H27B H 0.9246 0.2048 0.7963 0.084 Uiso 1 1 calc R . .
C28 C 0.7915(7) 0.1302(7) 0.8191(8) 0.160(5) Uani 1 1 d U . .
H28A H 0.7808 0.1262 0.8790 0.191 Uiso 1 1 calc R . .
H28B H 0.8454 0.0803 0.8112 0.191 Uiso 1 1 calc R . .
C29 C 0.6725(8) 0.1250(6) 0.7529(8) 0.148(5) Uani 1 1 d U . .
H29A H 0.6740 0.0784 0.7086 0.178 Uiso 1 1 calc R . .
H29B H 0.6069 0.1100 0.7808 0.178 Uiso 1 1 calc R . .
C32 C 0.4648(13) 0.0178(8) 0.0553(8) 0.154(8) Uani 0.50 1 d PDU A -1
H32A H 0.5259 0.0100 0.1132 0.185 Uiso 0.50 1 calc PR A -1
H32B H 0.3834 -0.0012 0.0605 0.185 Uiso 0.50 1 calc PR A -1
C31 C 0.4607(9) 0.1170(8) 0.0257(7) 0.066(3) Uani 0.50 1 d PDU A -1
H31A H 0.3750 0.1360 -0.0024 0.079 Uiso 0.50 1 calc PR A -1
H31B H 0.4962 0.1567 0.0766 0.079 Uiso 0.50 1 calc PR A -1
C30 C 0.537(3) 0.122(2) -0.0402(16) 0.33(2) Uani 0.50 1 d PDU A -1
H30A H 0.5372 0.1836 -0.0614 0.493 Uiso 0.50 1 calc PR A -1
H30B H 0.5006 0.0818 -0.0901 0.493 Uiso 0.50 1 calc PR A -1
H30C H 0.6211 0.1025 -0.0115 0.493 Uiso 0.50 1 calc PR A -1
C35 C 0.396(3) -0.163(2) 0.0382(19) 0.294(19) Uani 0.50 1 d PDU A -1
H35A H 0.3324 -0.2093 0.0220 0.440 Uiso 0.50 1 calc PR A -1
H35B H 0.3772 -0.1216 0.0810 0.440 Uiso 0.50 1 calc PR A -1
H35C H 0.4760 -0.1914 0.0643 0.440 Uiso 0.50 1 calc PR A -1
C34 C 0.4007(15) -0.1103(15) -0.0438(13) 0.192(11) Uani 0.50 1 d PDU A -1
H34A H 0.3202 -0.0817 -0.0712 0.230 Uiso 0.50 1 calc PR A -1
H34B H 0.4205 -0.1512 -0.0874 0.230 Uiso 0.50 1 calc PR A -1
C33 C 0.5007(14) -0.0383(10) -0.0143(9) 0.153(9) Uani 0.50 1 d PDU A -1
H33A H 0.5820 -0.0667 0.0106 0.184 Uiso 0.50 1 calc PR A -1
H33B H 0.5047 -0.0001 -0.0647 0.184 Uiso 0.50 1 calc PR A -1

loop_
_atom_site_aniso_label
_atom_site_aniso_U_11
_atom_site_aniso_U_22
_atom_site_aniso_U_33
_atom_site_aniso_U_23
_atom_site_aniso_U_13
_atom_site_aniso_U_12
C1 0.0201(15) 0.0264(17) 0.0134(14) 0.0025(13) 0.0075(12) 0.0027(13)
C2 0.0205(15) 0.0281(17) 0.0128(14) 0.0023(12) 0.0090(12) 0.0021(13)
C3 0.0354(19) 0.0256(18) 0.0260(17) -0.0049(14) 0.0192(15) -0.0022(15)
C4 0.044(2) 0.0246(18) 0.0348(19) -0.0022(16) 0.0286(17) -0.0054(16)
C5 0.0314(18) 0.0252(17) 0.0222(16) 0.0028(14) 0.0172(14) 0.0032(14)
C6 0.0318(18) 0.0228(17) 0.0239(16) 0.0026(14) 0.0157(14) 0.0033(14)
C7 0.0294(17) 0.0250(17) 0.0234(16) 0.0053(14) 0.0164(14) 0.0016(14)
C8 0.049(2) 0.0271(19) 0.0325(19) 0.0049(16) 0.0301(18) 0.0047(17)
C9 0.0222(15) 0.0221(16) 0.0151(14) -0.0007(12) 0.0109(12) -0.0016(12)
C10 0.0237(16) 0.0188(15) 0.0153(14) -0.0018(12) 0.0096(12) -0.0016(12)
C11 0.0286(16) 0.0226(16) 0.0160(14) -0.0055(12) 0.0151(13) -0.0043(13)
C12 0.0230(15) 0.0197(16) 0.0138(13) -0.0011(12) 0.0091(12) -0.0029(12)
C13 0.0239(16) 0.0188(15) 0.0160(14) -0.0025(12) 0.0115(12) -0.0045(12)
C14 0.0237(16) 0.0224(16) 0.0156(14) -0.0039(12) 0.0066(12) -0.0031(13)
C15 0.0296(18) 0.0260(18) 0.0190(15) -0.0019(13) 0.0083(13) -0.0054(14)
C16 0.041(2) 0.0231(18) 0.0281(18) 0.0028(15) 0.0097(16) 0.0013(15)
C17 0.0344(19) 0.0280(19) 0.036(2) -0.0007(16) 0.0106(16) 0.0045(16)
C18 0.0255(17) 0.0306(19) 0.0279(17) -0.0060(15) 0.0119(14) -0.0007(14)
C19 0.0249(16) 0.0204(16) 0.0182(14) -0.0038(12) 0.0087(12) -0.0027(13)
C20 0.0285(17) 0.0154(15) 0.0176(15) -0.0028(12) 0.0098(13) -0.0009(13)
C21 0.0297(18) 0.0216(17) 0.0269(17) -0.0033(14) 0.0103(14) 0.0011(14)
C22 0.0350(19) 0.030(2) 0.0263(18) 0.0003(15) 0.0044(15) 0.0058(16)
C23 0.048(2) 0.034(2) 0.0161(16) 0.0026(15) 0.0079(15) 0.0043(17)
C24 0.039(2) 0.0268(18) 0.0187(16) -0.0021(14) 0.0135(14) -0.0029(15)
C25 0.0301(17) 0.0169(15) 0.0163(14) -0.0045(12) 0.0108(13) -0.0018(13)
O1 0.0377(14) 0.0358(15) 0.0224(12) -0.0039(11) 0.0201(11) 0.0019(11)
O2 0.0403(15) 0.0376(15) 0.0280(13) 0.0013(11) 0.0255(12) -0.0044(12)
O3 0.0247(12) 0.0248(12) 0.0187(11) -0.0011(9) 0.0149(9) -0.0022(10)
O4 0.121(5) 0.129(6) 0.164(6) 0.036(5) 0.011(4) 0.005(4)
C26 0.0295(18) 0.0167(16) 0.0355(19) -0.0034(14) 0.0070(15) 0.0006(14)
C27 0.056(3) 0.056(3) 0.082(4) -0.006(3) -0.008(3) -0.002(3)
C28 0.075(5) 0.129(7) 0.223(11) 0.118(7) -0.043(6) -0.024(5)
C29 0.095(6) 0.078(5) 0.216(11) 0.064(6) -0.049(6) -0.034(4)
C32 0.068(10) 0.31(2) 0.067(10) -0.084(13) -0.010(7) 0.089(12)
C31 0.045(5) 0.110(10) 0.052(6) 0.023(6) 0.029(5) 0.038(6)
C30 0.30(3) 0.56(5) 0.116(18) 0.12(3) 0.03(2) -0.26(3)
C35 0.21(3) 0.52(5) 0.19(3) -0.03(3) 0.13(2) -0.20(3)
C34 0.087(12) 0.31(3) 0.18(2) -0.11(2) 0.047(13) 0.036(16)
C33 0.066(9) 0.30(2) 0.085(12) -0.116(13) 0.007(8) 0.048(12)

loop_
_atom_type_symbol
_atom_type_description
_atom_type_scat_dispersion_real
_atom_type_scat_dispersion_imag
_atom_type_scat_source
C C 0.0033 0.0016 'International Tables Vol C Tables 4.2.6.8 and 6.1.1.4'
H H 0.0000 0.0000 'International Tables Vol C Tables 4.2.6.8 and 6.1.1.4'
O O 0.0106 0.0060 'International Tables Vol C Tables 4.2.6.8 and 6.1.1.4'

loop_
_geom_angle_atom_site_label_1
_geom_angle_atom_site_label_2
_geom_angle_atom_site_label_3
_geom_angle
_geom_angle_site_symmetry_1
_geom_angle_site_symmetry_3
O2 C1 O1 123.4(3) . .
O2 C1 C2 120.1(3) . .
O1 C1 C2 116.5(3) . .
C7 C2 C3 120.0(3) . .
C7 C2 C1 119.6(3) . .
C3 C2 C1 120.3(3) . .
C4 C3 C2 119.7(3) . .
C4 C3 H3 120.2 . .
C2 C3 H3 120.2 . .
C3 C4 C5 120.4(3) . .
C3 C4 H4 119.8 . .
C5 C4 H4 119.8 . .
C6 C5 C4 119.4(3) . .
C6 C5 C8 120.4(3) . .
C4 C5 C8 120.1(3) . .
C5 C6 C7 120.3(3) . .
C5 C6 H6 119.8 . .
C7 C6 H6 119.8 . .
C2 C7 C6 120.2(3) . .
C2 C7 H7 119.9 . .
C6 C7 H7 119.9 . .
O3 C8 C5 109.9(3) . .
O3 C8 H8A 109.7 . .
C5 C8 H8A 109.7 . .
O3 C8 H8B 109.7 . .
C5 C8 H8B 109.7 . .
H8A C8 H8B 108.2 . .
O3 C9 C12 121.3(3) . .
O3 C9 C10 119.4(3) . .
C12 C9 C10 119.2(3) . .
C9 C10 C12 120.8(3) . 3_557
C9 C10 C11 126.3(3) . .
C12 C10 C11 113.0(3) 3_557 .
C25 C11 C10 105.4(3) . .
C25 C11 C19 105.9(3) . .
C10 C11 C19 105.7(2) . .
C25 C11 H11 113.1 . .
C10 C11 H11 113.1 . .
C19 C11 H11 113.1 . .
C9 C12 C10 120.0(3) . 3_557
C9 C12 C13 126.8(3) . .
C10 C12 C13 113.2(3) 3_557 .
C12 C13 C14 105.5(3) . .
C12 C13 C20 105.7(2) . .
C14 C13 C20 105.3(2) . .
C12 C13 H13 113.2 . .
C14 C13 H13 113.2 . .
C20 C13 H13 113.2 . .
C15 C14 C19 120.1(3) . 3_557
C15 C14 C13 126.5(3) . .
C19 C14 C13 113.4(3) 3_557 .
C14 C15 C16 119.1(3) . .
C14 C15 H15 120.5 . .
C16 C15 H15 120.5 . .
C17 C16 C15 120.5(3) . .
C17 C16 H16 119.8 . .
C15 C16 H16 119.8 . .
C16 C17 C18 120.4(3) . .
C16 C17 H17 119.8 . .
C18 C17 H17 119.8 . .
C19 C18 C17 119.1(3) 3_557 .
C19 C18 H18 120.4 3_557 .
C17 C18 H18 120.4 . .
C18 C19 C14 120.8(3) 3_557 3_557
C18 C19 C11 126.6(3) 3_557 .
C14 C19 C11 112.6(3) 3_557 .
C21 C20 C25 120.6(3) . 3_557
C21 C20 C13 126.2(3) . .
C25 C20 C13 113.2(3) 3_557 .
C20 C21 C22 119.1(3) . .
C20 C21 H21 120.4 . .
C22 C21 H21 120.4 . .
C23 C22 C21 120.3(4) . .
C23 C22 H22 119.9 . .
C21 C22 H22 119.9 . .
C22 C23 C24 120.6(3) . .
C22 C23 H23 119.7 . .
C24 C23 H23 119.7 . .
C25 C24 C23 119.1(3) 3_557 .
C25 C24 H24 120.4 3_557 .
C23 C24 H24 120.4 . .
C24 C25 C20 120.4(3) 3_557 3_557
C24 C25 C11 126.3(3) 3_557 .
C20 C25 C11 113.4(3) 3_557 .
C1 O1 H1 109.5 . .
C9 O3 C8 111.9(2) . .
C26 O4 C29 108.1(6) . .
C27 C26 O4 107.9(5) . .
C27 C26 H26A 110.1 . .
O4 C26 H26A 110.1 . .
C27 C26 H26B 110.1 . .
O4 C26 H26B 110.1 . .
H26A C26 H26B 108.4 . .
C26 C27 C28 108.6(5) . .
C26 C27 H27A 110.0 . .
C28 C27 H27A 110.0 . .
C26 C27 H27B 110.0 . .
C28 C27 H27B 110.0 . .
H27A C27 H27B 108.4 . .
C27 C28 C29 106.7(6) . .
C27 C28 H28A 110.4 . .
C29 C28 H28A 110.4 . .
C27 C28 H28B 110.4 . .
C29 C28 H28B 110.4 . .
H28A C28 H28B 108.6 . .
O4 C29 C28 106.0(6) . .
O4 C29 H29A 110.5 . .
C28 C29 H29A 110.5 . .
O4 C29 H29B 110.5 . .
C28 C29 H29B 110.5 . .
H29A C29 H29B 108.7 . .
C33 C32 C31 107.1(8) . .
C33 C32 H32A 110.3 . .
C31 C32 H32A 110.3 . .
C33 C32 H32B 110.3 . .
C31 C32 H32B 110.3 . .
H32A C32 H32B 108.6 . .
C30 C31 C32 106.0(8) . .
C30 C31 H31A 110.5 . .
C32 C31 H31A 110.5 . .
C30 C31 H31B 110.5 . .
C32 C31 H31B 110.5 . .
H31A C31 H31B 108.7 . .
C31 C30 H30A 109.5 . .
C31 C30 H30B 109.5 . .
H30A C30 H30B 109.5 . .
C31 C30 H30C 109.5 . .
H30A C30 H30C 109.5 . .
H30B C30 H30C 109.5 . .
C34 C35 H35A 109.5 . .
C34 C35 H35B 109.5 . .
H35A C35 H35B 109.5 . .
C34 C35 H35C 109.5 . .
H35A C35 H35C 109.5 . .
H35B C35 H35C 109.5 . .
C35 C34 C33 107.1(9) . .
C35 C34 H34A 110.3 . .
C33 C34 H34A 110.3 . .
C35 C34 H34B 110.3 . .
C33 C34 H34B 110.3 . .
H34A C34 H34B 108.5 . .
C32 C33 C34 106.1(8) . .
C32 C33 H33A 110.5 . .
C34 C33 H33A 110.5 . .
C32 C33 H33B 110.5 . .
C34 C33 H33B 110.5 . .
H33A C33 H33B 108.7 . .

loop_
_geom_bond_atom_site_label_1
_geom_bond_atom_site_label_2
_geom_bond_distance
_geom_bond_site_symmetry_2
C1 O2 1.242(4) .
C1 O1 1.286(4) .
C1 C2 1.481(4) .
C2 C7 1.379(5) .
C2 C3 1.386(5) .
C3 C4 1.382(5) .
C3 H3 0.9500 .
C4 C5 1.390(5) .
C4 H4 0.9500 .
C5 C6 1.380(5) .
C5 C8 1.499(4) .
C6 C7 1.382(4) .
C6 H6 0.9500 .
C7 H7 0.9500 .
C8 O3 1.435(4) .
C8 H8A 0.9900 .
C8 H8B 0.9900 .
C9 O3 1.385(4) .
C9 C12 1.386(4) .
C9 C10 1.387(4) .
C10 C12 1.398(4) 3_557
C10 C11 1.521(4) .
C11 C25 1.508(5) .
C11 C19 1.528(5) .
C11 H11 1.0000 .
C12 C10 1.398(4) 3_557
C12 C13 1.516(4) .
C13 C14 1.518(5) .
C13 C20 1.522(4) .
C13 H13 1.0000 .
C14 C15 1.378(5) .
C14 C19 1.397(4) 3_557
C15 C16 1.389(5) .
C15 H15 0.9500 .
C16 C17 1.381(5) .
C16 H16 0.9500 .
C17 C18 1.389(5) .
C17 H17 0.9500 .
C18 C19 1.368(5) 3_557
C18 H18 0.9500 .
C19 C18 1.368(5) 3_557
C19 C14 1.397(4) 3_557
C20 C21 1.381(5) .
C20 C25 1.391(4) 3_557
C21 C22 1.393(5) .
C21 H21 0.9500 .
C22 C23 1.385(5) .
C22 H22 0.9500 .
C23 C24 1.389(5) .
C23 H23 0.9500 .
C24 C25 1.383(4) 3_557
C24 H24 0.9500 .
C25 C24 1.383(4) 3_557
C25 C20 1.391(4) 3_557
O1 H1 0.8400 .
O4 C26 1.402(7) .
O4 C29 1.419(9) .
C26 C27 1.402(7) .
C26 H26A 0.9900 .
C26 H26B 0.9900 .
C27 C28 1.414(9) .
C27 H27A 0.9900 .
C27 H27B 0.9900 .
C28 C29 1.462(10) .
C28 H28A 0.9900 .
C28 H28B 0.9900 .
C29 H29A 0.9900 .
C29 H29B 0.9900 .
C32 C33 1.524(10) .
C32 C31 1.543(10) .
C32 H32A 0.9900 .
C32 H32B 0.9900 .
C31 C30 1.528(8) .
C31 H31A 0.9900 .
C31 H31B 0.9900 .
C30 H30A 0.9800 .
C30 H30B 0.9800 .
C30 H30C 0.9800 .
C35 C34 1.528(11) .
C35 H35A 0.9800 .
C35 H35B 0.9800 .
C35 H35C 0.9800 .
C34 C33 1.535(10) .
C34 H34A 0.9900 .
C34 H34B 0.9900 .
C33 H33A 0.9900 .
C33 H33B 0.9900 .

loop_
_geom_torsion_atom_site_label_1
_geom_torsion_atom_site_label_2
_geom_torsion_atom_site_label_3
_geom_torsion_atom_site_label_4
_geom_torsion
_geom_torsion_site_symmetry_1
_geom_torsion_site_symmetry_4
O2 C1 C2 C7 7.5(5) . .
O1 C1 C2 C7 -171.9(3) . .
O2 C1 C2 C3 -171.0(3) . .
O1 C1 C2 C3 9.6(5) . .
C7 C2 C3 C4 0.6(5) . .
C1 C2 C3 C4 179.1(3) . .
C2 C3 C4 C5 1.0(6) . .
C3 C4 C5 C6 -1.7(6) . .
C3 C4 C5 C8 175.3(4) . .
C4 C5 C6 C7 0.9(6) . .
C8 C5 C6 C7 -176.1(3) . .
C3 C2 C7 C6 -1.4(5) . .
C1 C2 C7 C6 -179.9(3) . .
C5 C6 C7 C2 0.6(5) . .
C6 C5 C8 O3 -134.3(4) . .
C4 C5 C8 O3 48.8(5) . .
O3 C9 C10 C12 -178.9(3) . 3_557
C12 C9 C10 C12 1.6(5) . 3_557
O3 C9 C10 C11 -0.2(5) . .
C12 C9 C10 C11 -179.8(3) . .
C9 C10 C11 C25 -122.0(3) . .
C12 C10 C11 C25 56.8(3) 3_557 .
C9 C10 C11 C19 126.1(3) . .
C12 C10 C11 C19 -55.1(3) 3_557 .
O3 C9 C12 C10 178.9(3) . 3_557
C10 C9 C12 C10 -1.5(5) . 3_557
O3 C9 C12 C13 -2.1(5) . .
C10 C9 C12 C13 177.5(3) . .
C9 C12 C13 C14 124.2(3) . .
C10 C12 C13 C14 -56.7(3) 3_557 .
C9 C12 C13 C20 -124.6(3) . .
C10 C12 C13 C20 54.5(3) 3_557 .
C12 C13 C14 C15 -125.0(3) . .
C20 C13 C14 C15 123.5(3) . .
C12 C13 C14 C19 55.5(3) . 3_557
C20 C13 C14 C19 -56.0(3) . 3_557
C19 C14 C15 C16 -0.7(5) 3_557 .
C13 C14 C15 C16 179.9(3) . .
C14 C15 C16 C17 0.4(5) . .
C15 C16 C17 C18 0.0(6) . .
C16 C17 C18 C19 -0.3(6) . 3_557
C25 C11 C19 C18 123.8(4) . 3_557
C10 C11 C19 C18 -124.7(3) . 3_557
C25 C11 C19 C14 -55.2(3) . 3_557
C10 C11 C19 C14 56.3(3) . 3_557
C12 C13 C20 C21 126.0(3) . .
C14 C13 C20 C21 -122.6(3) . .
C12 C13 C20 C25 -55.6(3) . 3_557
C14 C13 C20 C25 55.8(3) . 3_557
C25 C20 C21 C22 0.2(5) 3_557 .
C13 C20 C21 C22 178.5(3) . .
C20 C21 C22 C23 0.8(5) . .
C21 C22 C23 C24 -0.9(6) . .
C22 C23 C24 C25 0.0(6) . 3_557
C10 C11 C25 C24 124.4(3) . 3_557
C19 C11 C25 C24 -123.9(3) . 3_557
C10 C11 C25 C20 -56.0(3) . 3_557
C19 C11 C25 C20 55.7(3) . 3_557
C12 C9 O3 C8 -83.3(4) . .
C10 C9 O3 C8 97.1(4) . .
C5 C8 O3 C9 -163.2(3) . .
C29 O4 C26 C27 -17.3(9) . .
O4 C26 C27 C28 12.0(9) . .
C26 C27 C28 C29 -2.3(12) . .
C26 O4 C29 C28 15.5(12) . .
C27 C28 C29 O4 -8.1(14) . .
C33 C32 C31 C30 -19.9(16) . .
C31 C32 C33 C34 -125.6(13) . .
C35 C34 C33 C32 -57(2) . .
